data_4333183
loop_
_publ_author_name
'Yoon, Jung Hee'
'Lim, Jeong Hak'
'Kim, Hyoung Chan'
'Hong, Chang Seop'

_publ_section_title
;
 Cyanide-Bridged Single-Molecule Magnet Constructed by an Octacoordinated
 [W(CN)6(bpy)]-Anion
;
_journal_issue 24
_journal_name_full 'Inorganic Chemistry'
_journal_page_first 9613
_journal_page_last 9615
_journal_paper_doi 10.1021/ic061651k
_journal_volume 45
_journal_year 2006
_chemical_formula_sum 'C20 H20 Co0.5 N8 O2 S2 W'
_chemical_formula_weight 681.88
_chemical_name_systematic
;
 ?
;
_space_group_IT_number 2
_symmetry_cell_setting triclinic
_symmetry_space_group_name_Hall '-P 1'
_symmetry_space_group_name_H-M 'P -1'
_atom_sites_solution_hydrogens geom
_atom_sites_solution_primary direct
_atom_sites_solution_secondary difmap
_audit_creation_method SHELXL-97
_cell_angle_alpha 77.0020(10)
_cell_angle_beta 77.5210(10)
_cell_angle_gamma 74.4800(10)
_cell_formula_units_Z 2
_cell_length_a 8.8017(3)
_cell_length_b 10.7152(4)
_cell_length_c 14.1133(5)
_cell_measurement_temperature 293(2)
_cell_volume 1232.31(8)
_computing_structure_refinement 'SHELXL-97 (Sheldrick, 1997)'
_diffrn_ambient_temperature 293(2)
_diffrn_measured_fraction_theta_full 0.984
_diffrn_measured_fraction_theta_max 0.984
_diffrn_radiation_monochromator graphite
_diffrn_radiation_source 'fine-focus sealed tube'
_diffrn_radiation_type MoK\a
_diffrn_radiation_wavelength 0.71073
_diffrn_reflns_av_R_equivalents 0.0986
_diffrn_reflns_av_sigmaI/netI 0.1186
_diffrn_reflns_limit_h_max 11
_diffrn_reflns_limit_h_min -11
_diffrn_reflns_limit_k_max 14
_diffrn_reflns_limit_k_min -13
_diffrn_reflns_limit_l_max 18
_diffrn_reflns_limit_l_min -18
_diffrn_reflns_number 20048
_diffrn_reflns_theta_full 28.36
_diffrn_reflns_theta_max 28.36
_diffrn_reflns_theta_min 1.50
_exptl_absorpt_coefficient_mu 5.215
_exptl_crystal_colour red
_exptl_crystal_density_diffrn 1.838
_exptl_crystal_density_method 'not measured'
_exptl_crystal_description plate
_exptl_crystal_F_000 663
_exptl_crystal_size_max 0.15
_exptl_crystal_size_mid 0.07
_exptl_crystal_size_min 0.01
_refine_diff_density_max 1.948
_refine_diff_density_min -1.691
_refine_diff_density_rms 0.234
_refine_ls_extinction_method none
_refine_ls_goodness_of_fit_ref 0.968
_refine_ls_hydrogen_treatment mixed
_refine_ls_matrix_type full
_refine_ls_number_parameters 305
_refine_ls_number_reflns 6050
_refine_ls_number_restraints 0
_refine_ls_restrained_S_all 0.968
_refine_ls_R_factor_all 0.0985
_refine_ls_R_factor_gt 0.0484
_refine_ls_shift/su_max 0.000
_refine_ls_shift/su_mean 0.000
_refine_ls_structure_factor_coef Fsqd
_refine_ls_weighting_details 'calc w=1/[\s^2^(Fo^2^)+(0.0548P)^2^+0.0000P] where P=(Fo^2^+2Fc^2^)/3'
_refine_ls_weighting_scheme calc
_refine_ls_wR_factor_gt 0.1001
_refine_ls_wR_factor_ref 0.1166
_reflns_number_gt 4071
_reflns_number_total 6050
_reflns_threshold_expression >2sigma(I)
_cod_data_source_file ic061651ksup2.cif
_cod_data_source_block complex2
_cod_depositor_comments
;
The following automatic conversions were performed:

'_symmetry_cell_setting' value 'Triclinic' changed to 'triclinic'
according to /home/saulius/struct/CIF-dictionaries/cif_core.dic
dictionary named 'cif_core.dic' version 2.4.2 from 2011-04-26.

Automatic conversion script
Id: cif_fix_values 1891 2012-01-12 08:04:46Z andrius 
;
_cod_original_sg_symbol_H-M P-1
_cod_original_formula_sum 'C20 H20 Co0.50 N8 O2 S2 W'
_cod_database_code 4333183

loop_
_symmetry_equiv_pos_as_xyz
'x, y, z'
'-x, -y, -z'

loop_
_atom_site_label
_atom_site_type_symbol
_atom_site_fract_x
_atom_site_fract_y
_atom_site_fract_z
_atom_site_U_iso_or_equiv
_atom_site_adp_type
_atom_site_occupancy
_atom_site_symmetry_multiplicity
_atom_site_calc_flag
_atom_site_refinement_flags
W1 W 0.20114(4) 0.74490(3) 0.80098(2) 0.02556(11) Uani 1 1 d .
C1 C 0.3329(9) 0.6795(7) 0.6672(6) 0.0296(17) Uani 1 1 d .
N1 N 0.3993(8) 0.6361(6) 0.5995(5) 0.0331(16) Uani 1 1 d .
C2 C 0.0405(10) 0.8014(8) 0.6932(6) 0.0329(18) Uani 1 1 d .
N2 N -0.0422(11) 0.8304(8) 0.6364(6) 0.055(2) Uani 1 1 d .
C3 C 0.4101(11) 0.8245(9) 0.7585(7) 0.045(2) Uani 1 1 d .
N3 N 0.5198(11) 0.8693(10) 0.7360(8) 0.074(3) Uani 1 1 d .
C4 C 0.1315(10) 0.9549(8) 0.7729(6) 0.0346(19) Uani 1 1 d .
N4 N 0.0917(12) 1.0676(8) 0.7545(7) 0.065(3) Uani 1 1 d .
C5 C 0.2363(10) 0.7871(8) 0.9370(6) 0.0330(18) Uani 1 1 d .
N5 N 0.2496(10) 0.8108(8) 1.0077(6) 0.049(2) Uani 1 1 d .
C6 C 0.3955(11) 0.5901(9) 0.8524(6) 0.0350(19) Uani 1 1 d .
N6 N 0.4979(10) 0.5070(8) 0.8768(6) 0.054(2) Uani 1 1 d .
N7 N -0.0402(8) 0.7689(6) 0.8948(5) 0.0288(14) Uani 1 1 d .
C7 C -0.1181(10) 0.8754(8) 0.9374(6) 0.036(2) Uani 1 1 d .
H7 H -0.0644 0.9411 0.9324 0.044 Uiso 1 1 calc R
C8 C -0.2700(10) 0.8907(8) 0.9868(6) 0.040(2) Uani 1 1 d .
H8 H -0.3180 0.9649 1.0154 0.048 Uiso 1 1 calc R
C9 C -0.3531(11) 0.7959(9) 0.9944(7) 0.048(2) Uani 1 1 d .
H9 H -0.4580 0.8054 1.0273 0.057 Uiso 1 1 calc R
C10 C -0.2784(10) 0.6882(9) 0.9526(6) 0.040(2) Uani 1 1 d .
H10 H -0.3324 0.6232 0.9563 0.048 Uiso 1 1 calc R
C11 C -0.1207(10) 0.6752(8) 0.9042(6) 0.0317(18) Uani 1 1 d .
C12 C -0.0322(9) 0.5580(7) 0.8624(5) 0.0265(17) Uani 1 1 d .
C13 C -0.0936(11) 0.4496(8) 0.8719(6) 0.040(2) Uani 1 1 d .
H13 H -0.1971 0.4492 0.9050 0.048 Uiso 1 1 calc R
C14 C -0.0013(11) 0.3412(8) 0.8322(7) 0.043(2) Uani 1 1 d .
H14 H -0.0424 0.2682 0.8366 0.051 Uiso 1 1 calc R
C15 C 0.1532(11) 0.3438(8) 0.7858(6) 0.042(2) Uani 1 1 d .
H15 H 0.2184 0.2712 0.7600 0.050 Uiso 1 1 calc R
C16 C 0.2105(11) 0.4535(8) 0.7777(6) 0.038(2) Uani 1 1 d .
H16 H 0.3139 0.4547 0.7449 0.046 Uiso 1 1 calc R
N8 N 0.1209(7) 0.5602(6) 0.8162(5) 0.0282(14) Uani 1 1 d .
Co1 Co 0.5000 0.5000 0.5000 0.0320(4) Uani 1 2 d S
O1 O 0.2764(8) 0.4543(7) 0.5327(5) 0.0571(18) Uani 1 1 d .
S1 S 0.1861(3) 0.3740(3) 0.4998(2) 0.0571(7) Uani 1 1 d .
C17 C 0.2043(14) 0.4201(10) 0.3687(8) 0.065(3) Uani 1 1 d .
H17A H 0.1536 0.5115 0.3518 0.098 Uiso 1 1 calc R
H17B H 0.1538 0.3678 0.3441 0.098 Uiso 1 1 calc R
H17C H 0.3154 0.4058 0.3398 0.098 Uiso 1 1 calc R
C18 C 0.2980(14) 0.2096(11) 0.5105(9) 0.069(3) Uani 1 1 d .
H18A H 0.4054 0.2075 0.4766 0.103 Uiso 1 1 calc R
H18B H 0.2498 0.1597 0.4819 0.103 Uiso 1 1 calc R
H18C H 0.2996 0.1722 0.5789 0.103 Uiso 1 1 calc R
O2 O 0.5616(9) 0.3571(7) 0.6214(5) 0.060(2) Uani 1 1 d .
S2A S 0.6278(6) 0.2170(5) 0.6281(4) 0.0490(12) Uiso 0.50 1 d P
S2B S 0.7048(8) 0.2687(6) 0.6458(5) 0.0664(15) Uiso 0.50 1 d P
C19 C 0.645(2) 0.1659(17) 0.7611(9) 0.122(6) Uani 1 1 d .
C20 C 0.789(4) 0.156(2) 0.5857(11) 0.242(17) Uani 1 1 d .

loop_
_atom_site_aniso_label
_atom_site_aniso_U_11
_atom_site_aniso_U_22
_atom_site_aniso_U_33
_atom_site_aniso_U_23
_atom_site_aniso_U_13
_atom_site_aniso_U_12
W1 0.02752(18) 0.02186(17) 0.03036(17) -0.00996(12) -0.00117(12) -0.00931(12)
C1 0.023(4) 0.027(4) 0.040(5) -0.017(4) 0.003(3) -0.005(3)
N1 0.036(4) 0.027(4) 0.036(4) -0.012(3) -0.001(3) -0.006(3)
C2 0.034(5) 0.032(5) 0.035(5) -0.006(4) -0.003(4) -0.012(4)
N2 0.063(6) 0.051(5) 0.055(5) -0.005(4) -0.025(5) -0.010(4)
C3 0.046(6) 0.044(5) 0.052(6) -0.021(4) 0.010(4) -0.026(5)
N3 0.058(6) 0.084(7) 0.096(7) -0.044(6) 0.020(5) -0.044(5)
C4 0.042(5) 0.029(5) 0.034(5) -0.008(4) -0.007(4) -0.009(4)
N4 0.081(7) 0.028(4) 0.081(7) -0.010(4) -0.013(5) -0.006(4)
C5 0.032(5) 0.032(4) 0.039(5) -0.010(4) -0.006(4) -0.008(4)
N5 0.052(5) 0.061(5) 0.045(5) -0.023(4) -0.005(4) -0.023(4)
C6 0.040(5) 0.034(5) 0.036(5) -0.012(4) -0.013(4) -0.006(4)
N6 0.050(5) 0.051(5) 0.060(5) -0.009(4) -0.017(4) -0.006(4)
N7 0.027(4) 0.026(3) 0.033(4) -0.007(3) -0.004(3) -0.005(3)
C7 0.037(5) 0.029(4) 0.045(5) -0.011(4) 0.002(4) -0.014(4)
C8 0.038(5) 0.026(4) 0.048(5) -0.010(4) 0.004(4) 0.000(4)
C9 0.029(5) 0.055(6) 0.057(6) -0.019(5) 0.007(4) -0.010(4)
C10 0.032(5) 0.044(5) 0.049(5) -0.008(4) 0.000(4) -0.021(4)
C11 0.036(5) 0.032(4) 0.029(4) -0.005(3) -0.002(4) -0.013(4)
C12 0.028(4) 0.023(4) 0.030(4) -0.006(3) -0.004(3) -0.007(3)
C13 0.038(5) 0.040(5) 0.049(5) -0.007(4) -0.002(4) -0.023(4)
C14 0.061(6) 0.021(4) 0.051(5) -0.010(4) 0.002(5) -0.023(4)
C15 0.055(6) 0.027(4) 0.049(5) -0.018(4) 0.002(4) -0.017(4)
C16 0.039(5) 0.025(4) 0.049(5) -0.012(4) 0.000(4) -0.006(4)
N8 0.027(4) 0.022(3) 0.035(4) -0.009(3) 0.000(3) -0.004(3)
Co1 0.0369(9) 0.0305(8) 0.0293(8) -0.0101(7) -0.0041(7) -0.0062(7)
O1 0.042(4) 0.083(5) 0.061(4) -0.033(4) 0.001(3) -0.029(4)
S1 0.0537(16) 0.0653(18) 0.0624(17) -0.0158(14) -0.0089(13) -0.0275(14)
C17 0.079(8) 0.053(7) 0.072(8) -0.005(6) -0.028(6) -0.022(6)
C18 0.080(9) 0.063(8) 0.069(8) -0.006(6) -0.017(6) -0.027(6)
O2 0.069(5) 0.049(4) 0.041(4) -0.008(3) -0.009(3) 0.022(4)
C19 0.119(13) 0.149(15) 0.042(7) 0.033(8) -0.005(8) 0.013(11)
C20 0.33(3) 0.20(2) 0.047(9) -0.007(11) -0.005(14) 0.16(2)

loop_
_atom_type_symbol
_atom_type_description
_atom_type_scat_dispersion_real
_atom_type_scat_dispersion_imag
_atom_type_scat_source
C C 0.0033 0.0016 'International Tables Vol C Tables 4.2.6.8 and 6.1.1.4'
H H 0.0000 0.0000 'International Tables Vol C Tables 4.2.6.8 and 6.1.1.4'
N N 0.0061 0.0033 'International Tables Vol C Tables 4.2.6.8 and 6.1.1.4'
O O 0.0106 0.0060 'International Tables Vol C Tables 4.2.6.8 and 6.1.1.4'
S S 0.1246 0.1234 'International Tables Vol C Tables 4.2.6.8 and 6.1.1.4'
Co Co 0.3494 0.9721 'International Tables Vol C Tables 4.2.6.8 and 6.1.1.4'
W W -0.8490 6.8722 'International Tables Vol C Tables 4.2.6.8 and 6.1.1.4'

loop_
_geom_angle_atom_site_label_1
_geom_angle_atom_site_label_2
_geom_angle_atom_site_label_3
_geom_angle
_geom_angle_site_symmetry_1
_geom_angle_site_symmetry_3
C4 W1 C3 70.4(3) . .
C4 W1 C1 108.7(3) . .
C3 W1 C1 72.1(3) . .
C4 W1 C6 139.1(3) . .
C3 W1 C6 73.7(4) . .
C1 W1 C6 77.4(3) . .
C4 W1 C5 79.7(3) . .
C3 W1 C5 76.0(3) . .
C1 W1 C5 141.3(3) . .
C6 W1 C5 73.2(3) . .
C4 W1 C2 72.7(3) . .
C3 W1 C2 115.2(3) . .
C1 W1 C2 72.1(3) . .
C6 W1 C2 142.6(3) . .
C5 W1 C2 143.3(3) . .
C4 W1 N8 144.9(3) . .
C3 W1 N8 142.1(3) . .
C1 W1 N8 80.0(3) . .
C6 W1 N8 75.5(3) . .
C5 W1 N8 115.3(3) . .
C2 W1 N8 78.3(3) . .
C4 W1 N7 81.7(3) . .
C3 W1 N7 142.9(3) . .
C1 W1 N7 142.2(3) . .
C6 W1 N7 118.9(3) . .
C5 W1 N7 75.4(3) . .
C2 W1 N7 77.1(3) . .
N8 W1 N7 72.7(2) . .
N1 C1 W1 174.8(7) . .
C1 N1 Co1 161.6(6) . .
N2 C2 W1 179.4(8) . .
N3 C3 W1 178.7(9) . .
N4 C4 W1 177.2(8) . .
N5 C5 W1 177.9(8) . .
N6 C6 W1 177.8(8) . .
C11 N7 C7 116.9(7) . .
C11 N7 W1 117.6(5) . .
C7 N7 W1 125.3(5) . .
C8 C7 N7 123.2(7) . .
C7 C8 C9 119.7(8) . .
C10 C9 C8 118.5(8) . .
C9 C10 C11 120.0(8) . .
N7 C11 C10 121.7(7) . .
N7 C11 C12 116.2(7) . .
C10 C11 C12 122.1(7) . .
N8 C12 C13 121.3(7) . .
N8 C12 C11 115.3(6) . .
C13 C12 C11 123.3(7) . .
C12 C13 C14 120.0(8) . .
C15 C14 C13 118.4(7) . .
C16 C15 C14 120.0(8) . .
N8 C16 C15 122.0(8) . .
C16 N8 C12 118.3(6) . .
C16 N8 W1 124.2(5) . .
C12 N8 W1 117.4(5) . .
O2 Co1 O2 180.0(2) 2_666 .
O2 Co1 O1 87.5(3) 2_666 2_666
O2 Co1 O1 92.5(3) . 2_666
O2 Co1 O1 92.5(3) 2_666 .
O2 Co1 O1 87.5(3) . .
O1 Co1 O1 180.0(4) 2_666 .
O2 Co1 N1 87.7(3) 2_666 2_666
O2 Co1 N1 92.3(3) . 2_666
O1 Co1 N1 85.7(2) 2_666 2_666
O1 Co1 N1 94.3(2) . 2_666
O2 Co1 N1 92.3(3) 2_666 .
O2 Co1 N1 87.7(3) . .
O1 Co1 N1 94.3(2) 2_666 .
O1 Co1 N1 85.7(2) . .
N1 Co1 N1 180.0(3) 2_666 .
S1 O1 Co1 139.7(4) . .
O1 S1 C18 108.3(5) . .
O1 S1 C17 106.6(5) . .
C18 S1 C17 100.5(5) . .
S2B O2 S2A 44.3(3) . .
S2B O2 Co1 135.1(5) . .
S2A O2 Co1 129.9(4) . .
S2B S2A O2 66.4(5) . .
S2B S2A C20 74.6(14) . .
O2 S2A C20 125.7(13) . .
S2B S2A C19 70.4(8) . .
O2 S2A C19 101.4(7) . .
C20 S2A C19 99.3(9) . .
S2A S2B O2 69.4(5) . .
S2A S2B C20 63.6(14) . .
O2 S2B C20 119.9(11) . .
S2A S2B C19 75.5(8) . .
O2 S2B C19 105.1(7) . .
C20 S2B C19 97.3(11) . .
S2B C19 S2A 34.2(3) . .
S2A C20 S2B 41.7(5) . .

loop_
_geom_bond_atom_site_label_1
_geom_bond_atom_site_label_2
_geom_bond_distance
_geom_bond_site_symmetry_2
W1 C4 2.136(8) .
W1 C3 2.145(9) .
W1 C1 2.148(8) .
W1 C6 2.163(9) .
W1 C5 2.170(8) .
W1 C2 2.176(9) .
W1 N8 2.226(6) .
W1 N7 2.231(6) .
C1 N1 1.134(9) .
N1 Co1 2.138(6) .
C2 N2 1.135(10) .
C3 N3 1.145(11) .
C4 N4 1.149(10) .
C5 N5 1.120(10) .
C6 N6 1.136(11) .
N7 C11 1.345(10) .
N7 C7 1.359(10) .
C7 C8 1.353(11) .
C8 C9 1.375(12) .
C9 C10 1.358(12) .
C10 C11 1.393(11) .
C11 C12 1.464(11) .
C12 N8 1.368(9) .
C12 C13 1.376(10) .
C13 C14 1.384(12) .
C14 C15 1.381(12) .
C15 C16 1.371(11) .
C16 N8 1.355(10) .
Co1 O2 2.085(6) 2_666
Co1 O2 2.085(6) .
Co1 O1 2.086(6) 2_666
Co1 O1 2.086(6) .
Co1 N1 2.138(6) 2_666
O1 S1 1.514(6) .
S1 C18 1.764(11) .
S1 C17 1.788(11) .
O2 S2B 1.417(9) .
O2 S2A 1.447(8) .
S2A S2B 1.080(7) .
S2A C20 1.45(2) .
S2A C19 1.861(13) .
S2B C20 1.56(2) .
S2B C19 1.810(14) .
